data_7013042
loop_
_publ_author_name
'Gudneppanavar Rajsekhar'
'Ajay K. Sah'
'Chebrolu P. Rao'
'Philippe Guionneau'
'Muktha Bharathy'
'T. N. GuruRow'

_publ_section_title
;
 Bis-(\m-saccharide-C-2-oxo) dinuclear Cu(II) complexes of
 4,6-O-butylidene/ethylidene-N-(\a-hydroxynaphthylidene/o-hydroxybenzylidene/5-bromo-o-hydroxybenzylidene)-\b-D-glucopyranosylamine:
 structural aspects and data correlations
;
_journal_issue 15
_journal_name_full 'Dalton Trans.'
_journal_page_first 3126
_journal_page_last 3135
_journal_paper_doi 10.1039/b303729k
_journal_year 2003
_chemical_formula_sum 'C50 H54 Cu2 N6 O12'
_chemical_formula_weight 1058.07
_chemical_name_systematic
;
?
;
_space_group_IT_number 19
_symmetry_cell_setting orthorhombic
_symmetry_Int_Tables_number 19
_symmetry_space_group_name_Hall 'P 2ac 2ab'
_symmetry_space_group_name_H-M 'P 21 21 21'
_atom_sites_solution_hydrogens geom
_atom_sites_solution_primary direct
_atom_sites_solution_secondary difmap
_audit_creation_method SHELXL-97
_cell_angle_alpha 90.00
_cell_angle_beta 90.00
_cell_angle_gamma 90.00
_cell_formula_units_Z 4
_cell_length_a 13.304(1)
_cell_length_b 13.548(1)
_cell_length_c 26.292(1)
_cell_measurement_reflns_used 27000
_cell_measurement_temperature 173(2)
_cell_measurement_theta_max 27.5
_cell_measurement_theta_min 3.1
_cell_volume 4738.9(5)
_computing_cell_refinement DENZO-SMN
_computing_data_collection Collect
_computing_data_reduction DENZO-SMN
_computing_molecular_graphics 'PLATON (A.L.Spek, 2000)'
_computing_publication_material 'SHELXL-97 (Sheldrick, 1997)'
_computing_structure_refinement 'SHELXL-97 (Sheldrick, 1997)'
_computing_structure_solution 'SHELXS-97 (Sheldrick, 1997)'
_diffrn_ambient_temperature 173(2)
_diffrn_measured_fraction_theta_full 0.997
_diffrn_measured_fraction_theta_max 0.997
_diffrn_measurement_device_type 'Nonius KappaCCD'
_diffrn_measurement_method 'rotation in phi and omega'
_diffrn_radiation_monochromator graphite
_diffrn_radiation_source 'fine-focus sealed tube'
_diffrn_radiation_type MoK\a
_diffrn_radiation_wavelength 0.71073
_diffrn_reflns_av_R_equivalents 0.0793
_diffrn_reflns_av_sigmaI/netI 0.0915
_diffrn_reflns_limit_h_max 13
_diffrn_reflns_limit_h_min -15
_diffrn_reflns_limit_k_max 13
_diffrn_reflns_limit_k_min -16
_diffrn_reflns_limit_l_max 23
_diffrn_reflns_limit_l_min -31
_diffrn_reflns_number 23119
_diffrn_reflns_theta_full 25.00
_diffrn_reflns_theta_max 25.00
_diffrn_reflns_theta_min 3.01
_exptl_absorpt_coefficient_mu 0.969
_exptl_absorpt_correction_T_max 0.9153
_exptl_absorpt_correction_T_min 0.8044
_exptl_absorpt_correction_type 'Empirical from multiple refl.'
_exptl_absorpt_process_details 'MULABS (Platon2000; cf. Blessing 1995)'
_exptl_crystal_colour green
_exptl_crystal_density_diffrn 1.483
_exptl_crystal_density_meas ?
_exptl_crystal_density_method 'not measured'
_exptl_crystal_description block
_exptl_crystal_F_000 2200
_exptl_crystal_size_max 0.25
_exptl_crystal_size_mid 0.10
_exptl_crystal_size_min 0.08
_refine_diff_density_max 0.568
_refine_diff_density_min -0.439
_refine_diff_density_rms 0.077
_refine_ls_abs_structure_details 'Flack H D (1983), Acta Cryst. A39, 876-881'
_refine_ls_abs_structure_Flack -0.002(13)
_refine_ls_extinction_method none
_refine_ls_goodness_of_fit_ref 1.033
_refine_ls_hydrogen_treatment mixed
_refine_ls_matrix_type full
_refine_ls_number_parameters 619
_refine_ls_number_reflns 8318
_refine_ls_number_restraints 2
_refine_ls_restrained_S_all 1.033
_refine_ls_R_factor_all 0.0737
_refine_ls_R_factor_gt 0.0535
_refine_ls_shift/su_max 0.001
_refine_ls_shift/su_mean 0.000
_refine_ls_structure_factor_coef Fsqd
_refine_ls_weighting_details 'calc w=1/[\s^2^(Fo^2^)+(0.0214P)^2^+5.4545P] where P=(Fo^2^+2Fc^2^)/3'
_refine_ls_weighting_scheme calc
_refine_ls_wR_factor_gt 0.0976
_refine_ls_wR_factor_ref 0.1049
_reflns_number_gt 6730
_reflns_number_total 8318
_reflns_threshold_expression >2sigma(I)
_cod_data_source_file b303729k.txt
_cod_data_source_block 5
_cod_depositor_comments
;
The following automatic conversions were performed:

'_exptl_crystal_density_meas' value 'none' was changed to '?' - the
value is perceived as not measured.

Automatic conversion script
Id: cif_fix_values 3008 2015-01-20 13:52:24Z robertas 
;
_cod_original_sg_symbol_H-M P212121
_cod_database_code 7013042

loop_
_symmetry_equiv_pos_as_xyz
'x, y, z'
'-x+1/2, -y, z+1/2'
'x+1/2, -y+1/2, -z'
'-x, y+1/2, -z+1/2'

loop_
_atom_site_label
_atom_site_type_symbol
_atom_site_fract_x
_atom_site_fract_y
_atom_site_fract_z
_atom_site_U_iso_or_equiv
_atom_site_adp_type
_atom_site_occupancy
_atom_site_symmetry_multiplicity
_atom_site_calc_flag
_atom_site_refinement_flags
_atom_site_disorder_assembly
_atom_site_disorder_group
Cu1 Cu 0.26014(4) 0.29874(4) 0.63273(2) 0.01976(14) Uani 1 1 d . . .
Cu2 Cu 0.44623(4) 0.42063(4) 0.62983(2) 0.01895(14) Uani 1 1 d . . .
C2A C 0.0559(4) 0.2537(4) 0.66495(17) 0.0216(11) Uani 1 1 d . . .
C2B C 0.6466(4) 0.4807(4) 0.66277(17) 0.0196(11) Uani 1 1 d . . .
C3A C -0.0477(4) 0.2793(4) 0.66682(19) 0.0301(13) Uani 1 1 d . . .
H3A H -0.0687 0.3418 0.6543 0.036 Uiso 1 1 calc R . .
C3B C 0.7465(4) 0.4569(4) 0.67407(19) 0.0280(12) Uani 1 1 d . . .
H3B H 0.7670 0.3898 0.6725 0.034 Uiso 1 1 calc R . .
C4A C -0.1189(4) 0.2147(4) 0.6867(2) 0.0330(14) Uani 1 1 d . . .
H4A H -0.1878 0.2334 0.6869 0.040 Uiso 1 1 calc R . .
C4B C 0.8159(4) 0.5274(4) 0.6874(2) 0.0296(13) Uani 1 1 d . . .
H4B H 0.8836 0.5087 0.6937 0.036 Uiso 1 1 calc R . .
C5A C -0.0910(4) 0.1232(4) 0.7061(2) 0.0332(14) Uani 1 1 d . . .
H5A H -0.1398 0.0797 0.7200 0.040 Uiso 1 1 calc R . .
C5B C 0.7882(4) 0.6257(4) 0.69167(19) 0.0260(13) Uani 1 1 d . . .
H5B H 0.8357 0.6742 0.7019 0.031 Uiso 1 1 calc R . .
C6A C 0.0077(4) 0.0977(4) 0.70468(19) 0.0271(13) Uani 1 1 d . . .
H6A H 0.0269 0.0357 0.7185 0.033 Uiso 1 1 calc R . .
C6B C 0.6899(4) 0.6518(4) 0.68075(19) 0.0244(12) Uani 1 1 d . . .
H6B H 0.6707 0.7192 0.6830 0.029 Uiso 1 1 calc R . .
C7A C 0.0827(3) 0.1583(4) 0.68381(18) 0.0193(11) Uani 1 1 d . . .
C7B C 0.6187(4) 0.5819(4) 0.66665(17) 0.0206(11) Uani 1 1 d . . .
C8A C 0.1834(4) 0.1201(4) 0.68058(18) 0.0209(11) Uani 1 1 d . . .
H8A H 0.1960 0.0574 0.6954 0.025 Uiso 1 1 calc R . .
C8B C 0.5191(4) 0.6176(4) 0.65518(17) 0.0192(11) Uani 1 1 d . . .
H8B H 0.5063 0.6858 0.6607 0.023 Uiso 1 1 calc R . .
C10A C 0.3568(3) 0.1218(3) 0.65680(18) 0.0167(11) Uani 1 1 d . . .
H10A H 0.3696 0.1003 0.6210 0.020 Uiso 1 1 calc R . .
C10B C 0.3484(3) 0.6053(3) 0.62655(18) 0.0170(10) Uani 1 1 d . . .
H10B H 0.3414 0.6094 0.5887 0.020 Uiso 1 1 calc R . .
C12A C 0.4615(4) -0.0048(4) 0.68355(17) 0.0196(11) Uani 1 1 d . . .
H12A H 0.4731 -0.0213 0.6469 0.023 Uiso 1 1 calc R . .
C12B C 0.2381(3) 0.7367(3) 0.6312(2) 0.0198(10) Uani 1 1 d . . .
H12B H 0.2347 0.7362 0.5932 0.024 Uiso 1 1 calc R . .
C13A C 0.5397(4) 0.0690(4) 0.70077(17) 0.0190(11) Uani 1 1 d . . .
H13A H 0.5248 0.0881 0.7367 0.023 Uiso 1 1 calc R . .
C13B C 0.1557(4) 0.6721(3) 0.65207(18) 0.0203(11) Uani 1 1 d . . .
H13B H 0.1586 0.6738 0.6901 0.024 Uiso 1 1 calc R . .
C14A C 0.5389(4) 0.1621(4) 0.66813(17) 0.0209(11) Uani 1 1 d . . .
H14A H 0.5562 0.1445 0.6322 0.025 Uiso 1 1 calc R . .
C14B C 0.1643(3) 0.5651(3) 0.6345(2) 0.0210(11) Uani 1 1 d . . .
H14B H 0.1526 0.5613 0.5970 0.025 Uiso 1 1 calc R . .
C16A C 0.4321(3) 0.2024(3) 0.67013(17) 0.0174(10) Uani 1 1 d . . .
H16A H 0.4180 0.2262 0.7054 0.021 Uiso 1 1 calc R . .
C16B C 0.2710(3) 0.5309(3) 0.64665(17) 0.0202(11) Uani 1 1 d . . .
H16B H 0.2783 0.5263 0.6844 0.024 Uiso 1 1 calc R . .
C19A C 0.6360(4) -0.0637(3) 0.73105(17) 0.0186(11) Uani 1 1 d . . .
H19A H 0.6162 -0.0440 0.7663 0.022 Uiso 1 1 calc R . .
C19B C 0.0489(4) 0.8101(4) 0.6541(2) 0.0290(12) Uani 1 1 d . . .
H19B H 0.0493 0.8112 0.6921 0.035 Uiso 1 1 calc R . .
C20A C 0.7395(4) -0.1077(4) 0.73205(18) 0.0234(12) Uani 1 1 d . . .
H20A H 0.7875 -0.0585 0.7447 0.035 Uiso 1 1 calc R . .
H20B H 0.7587 -0.1279 0.6976 0.035 Uiso 1 1 calc R . .
H20C H 0.7400 -0.1654 0.7545 0.035 Uiso 1 1 calc R . .
C20B C -0.0507(4) 0.8466(4) 0.6340(3) 0.0395(14) Uani 1 1 d . . .
H20D H -0.1048 0.8042 0.6468 0.059 Uiso 1 1 calc R . .
H20E H -0.0500 0.8447 0.5968 0.059 Uiso 1 1 calc R . .
H20F H -0.0619 0.9145 0.6455 0.059 Uiso 1 1 calc R . .
C22A C 0.4660(3) -0.0986(4) 0.71484(18) 0.0214(11) Uani 1 1 d . . .
H22A H 0.4468 -0.0846 0.7505 0.026 Uiso 1 1 calc R . .
H22B H 0.4189 -0.1483 0.7009 0.026 Uiso 1 1 calc R . .
C22B C 0.2237(4) 0.8419(4) 0.6501(2) 0.0302(13) Uani 1 1 d . . .
H22C H 0.2299 0.8443 0.6876 0.036 Uiso 1 1 calc R . .
H22D H 0.2753 0.8858 0.6352 0.036 Uiso 1 1 calc R . .
C31 C 0.2439(4) 0.1891(4) 0.52482(19) 0.0298(12) Uani 1 1 d . . .
H31 H 0.2557 0.1334 0.5459 0.036 Uiso 1 1 calc R . .
C32 C 0.2325(4) 0.1734(5) 0.4729(2) 0.0363(15) Uani 1 1 d . . .
H32 H 0.2374 0.1088 0.4590 0.044 Uiso 1 1 calc R . .
C33 C 0.2140(5) 0.2533(5) 0.4422(2) 0.0401(16) Uani 1 1 d . . .
H33 H 0.2056 0.2454 0.4066 0.048 Uiso 1 1 calc R . .
C34 C 0.2080(4) 0.3453(5) 0.4644(2) 0.0385(15) Uani 1 1 d . . .
H34 H 0.1950 0.4019 0.4442 0.046 Uiso 1 1 calc R . .
C35 C 0.2210(4) 0.3544(4) 0.5160(2) 0.0297(13) Uani 1 1 d . . .
H35 H 0.2168 0.4183 0.5306 0.036 Uiso 1 1 calc R . .
C41 C 0.4694(4) 0.3322(4) 0.5182(2) 0.0334(14) Uani 1 1 d . . .
H41 H 0.4461 0.2741 0.5347 0.040 Uiso 1 1 calc R . .
C42 C 0.4861(5) 0.3302(6) 0.4661(2) 0.052(2) Uani 1 1 d . . .
H42 H 0.4742 0.2718 0.4471 0.062 Uiso 1 1 calc R . .
C43 C 0.5206(5) 0.4152(6) 0.4422(2) 0.0534(19) Uani 1 1 d . . .
H43 H 0.5306 0.4160 0.4064 0.064 Uiso 1 1 calc R . .
C44 C 0.5399(5) 0.4969(5) 0.4704(2) 0.0487(18) Uani 1 1 d . . .
H44 H 0.5666 0.5548 0.4552 0.058 Uiso 1 1 calc R . .
C45 C 0.5193(4) 0.4933(4) 0.5227(2) 0.0321(14) Uani 1 1 d . . .
H45 H 0.5305 0.5512 0.5423 0.039 Uiso 1 1 calc R . .
C51 C 0.3267(5) -0.0875(5) 0.5122(3) 0.0530(18) Uani 1 1 d . . .
H51 H 0.2749 -0.1242 0.5284 0.064 Uiso 1 1 calc R . .
C52 C 0.3435(7) -0.1046(5) 0.4612(2) 0.0684(17) Uani 1 1 d . . .
H52 H 0.3037 -0.1506 0.4428 0.082 Uiso 1 1 calc R . .
C53 C 0.4189(6) -0.0537(5) 0.4380(2) 0.0621(16) Uani 1 1 d . . .
H53 H 0.4340 -0.0650 0.4031 0.074 Uiso 1 1 calc R . .
C54 C 0.4723(5) 0.0139(5) 0.4654(3) 0.0580(13) Uani 1 1 d . . .
H54 H 0.5243 0.0515 0.4499 0.070 Uiso 1 1 calc R . .
C55 C 0.4490(5) 0.0260(5) 0.5160(2) 0.0436(16) Uani 1 1 d . . .
H55 H 0.4866 0.0732 0.5348 0.052 Uiso 1 1 calc R . .
C61 C 0.2390(7) 0.6180(6) 0.4640(3) 0.070(2) Uani 1 1 d . . .
H61 H 0.3020 0.5850 0.4651 0.084 Uiso 1 1 calc R . .
C62 C 0.1821(7) 0.6167(6) 0.4185(3) 0.0684(17) Uani 1 1 d . . .
H62 H 0.2054 0.5818 0.3895 0.082 Uiso 1 1 calc R . .
C63 C 0.0981(6) 0.6639(5) 0.4172(3) 0.0621(16) Uani 1 1 d . . .
H63 H 0.0611 0.6651 0.3863 0.074 Uiso 1 1 calc R . .
C64 C 0.0594(6) 0.7133(5) 0.4594(3) 0.0580(13) Uani 1 1 d . . .
H64 H -0.0033 0.7468 0.4583 0.070 Uiso 1 1 calc R . .
C65 C 0.1177(6) 0.7104(5) 0.5026(2) 0.057(2) Uani 1 1 d . . .
H65 H 0.0934 0.7432 0.5321 0.068 Uiso 1 1 calc R . .
N9A N 0.2573(3) 0.1641(3) 0.65933(13) 0.0188(9) Uani 1 1 d . . .
N9B N 0.4468(3) 0.5653(3) 0.63824(14) 0.0201(9) Uani 1 1 d . . .
N30 N 0.2392(3) 0.2774(3) 0.54669(15) 0.0271(10) Uani 1 1 d . . .
N40 N 0.4851(3) 0.4142(3) 0.54608(15) 0.0263(10) Uani 1 1 d . . .
N50 N 0.3778(4) -0.0235(4) 0.54035(18) 0.0430(13) Uani 1 1 d . . .
N60 N 0.2061(5) 0.6646(4) 0.50558(19) 0.0540(16) Uani 1 1 d . . .
O1A O 0.1188(2) 0.3166(2) 0.64465(13) 0.0266(9) Uani 1 1 d . . .
O1B O 0.5834(2) 0.4094(3) 0.65081(12) 0.0248(8) Uani 1 1 d . . .
O11A O 0.3639(2) 0.0370(2) 0.68912(11) 0.0190(7) Uani 1 1 d . . .
O11B O 0.3353(2) 0.7008(2) 0.64702(12) 0.0239(8) Uani 1 1 d . . .
O15A O 0.6115(3) 0.2275(3) 0.68740(14) 0.0276(9) Uani 1 1 d D . .
H15A H 0.603(4) 0.2845(18) 0.676(2) 0.041 Uiso 1 1 d D . .
O15B O 0.0902(3) 0.5099(3) 0.66018(15) 0.0303(9) Uani 1 1 d D . .
H15B H 0.107(4) 0.4508(14) 0.660(2) 0.045 Uiso 1 1 d D . .
O17A O 0.4100(2) 0.2800(2) 0.63518(13) 0.0204(7) Uani 1 1 d . . .
O17B O 0.2989(2) 0.4387(2) 0.62502(13) 0.0205(8) Uani 1 1 d . . .
O18A O 0.6373(2) 0.0214(2) 0.69924(12) 0.0213(8) Uani 1 1 d . . .
O18B O 0.0615(2) 0.7122(2) 0.63588(12) 0.0239(7) Uani 1 1 d . . .
O21A O 0.5682(2) -0.1356(2) 0.71275(12) 0.0213(8) Uani 1 1 d . . .
O21B O 0.1246(2) 0.8729(2) 0.63461(15) 0.0297(8) Uani 1 1 d . . .

loop_
_atom_site_aniso_label
_atom_site_aniso_U_11
_atom_site_aniso_U_22
_atom_site_aniso_U_33
_atom_site_aniso_U_23
_atom_site_aniso_U_13
_atom_site_aniso_U_12
Cu1 0.0198(3) 0.0150(3) 0.0245(3) 0.0017(3) 0.0005(3) 0.0002(2)
Cu2 0.0212(3) 0.0131(3) 0.0225(3) 0.0004(3) 0.0006(3) 0.0005(3)
C2A 0.026(3) 0.021(3) 0.018(2) -0.006(2) -0.001(2) 0.005(2)
C2B 0.024(3) 0.017(3) 0.017(2) 0.000(2) 0.003(2) -0.003(2)
C3A 0.031(3) 0.017(3) 0.042(3) 0.002(2) 0.004(3) 0.003(3)
C3B 0.025(3) 0.016(3) 0.042(3) 0.001(2) 0.005(3) 0.007(2)
C4A 0.024(3) 0.028(3) 0.047(3) 0.007(3) 0.005(3) 0.002(3)
C4B 0.019(3) 0.035(4) 0.035(3) -0.005(3) -0.004(2) 0.001(3)
C5A 0.022(3) 0.035(4) 0.043(3) 0.009(3) 0.005(3) -0.003(3)
C5B 0.026(3) 0.026(3) 0.026(3) -0.004(2) -0.006(2) -0.006(2)
C6A 0.033(3) 0.022(3) 0.027(3) 0.006(2) 0.001(2) 0.005(3)
C6B 0.030(3) 0.015(3) 0.028(3) -0.001(2) -0.006(2) 0.004(2)
C7A 0.021(3) 0.020(3) 0.017(2) -0.003(2) 0.002(2) -0.002(2)
C7B 0.023(3) 0.017(3) 0.022(3) 0.001(2) 0.002(2) 0.001(2)
C8A 0.022(3) 0.019(3) 0.022(3) -0.002(2) -0.003(2) 0.002(2)
C8B 0.026(3) 0.011(3) 0.020(3) 0.000(2) 0.003(2) -0.001(2)
C10A 0.021(3) 0.012(3) 0.017(2) 0.003(2) -0.002(2) 0.002(2)
C10B 0.023(2) 0.012(3) 0.016(2) 0.000(2) -0.005(2) 0.0017(19)
C12A 0.023(3) 0.019(3) 0.017(2) 0.000(2) 0.005(2) 0.005(2)
C12B 0.022(2) 0.017(2) 0.020(2) 0.000(2) -0.003(3) 0.006(2)
C13A 0.022(3) 0.018(3) 0.017(2) -0.003(2) 0.002(2) 0.001(2)
C13B 0.025(3) 0.015(3) 0.020(2) -0.003(2) 0.001(2) 0.005(2)
C14A 0.021(3) 0.024(3) 0.017(2) 0.001(2) 0.000(2) 0.000(2)
C14B 0.026(3) 0.015(3) 0.022(2) 0.002(2) 0.003(3) 0.002(2)
C16A 0.021(3) 0.012(2) 0.019(2) 0.000(2) -0.005(2) 0.003(2)
C16B 0.023(3) 0.014(3) 0.023(3) 0.000(2) 0.001(2) 0.002(2)
C19A 0.022(3) 0.011(3) 0.022(2) -0.001(2) 0.002(2) 0.000(2)
C19B 0.028(3) 0.023(3) 0.037(3) 0.001(2) 0.002(3) 0.007(3)
C20A 0.025(3) 0.017(3) 0.028(3) -0.002(2) -0.002(2) 0.006(2)
C20B 0.026(3) 0.028(3) 0.065(4) 0.015(3) 0.011(4) 0.007(3)
C22A 0.018(3) 0.016(3) 0.030(3) 0.001(2) 0.000(2) 0.004(2)
C22B 0.031(3) 0.023(3) 0.037(3) -0.003(2) -0.006(3) 0.005(2)
C31 0.027(3) 0.027(3) 0.035(3) -0.001(2) 0.001(3) -0.001(3)
C32 0.029(3) 0.043(4) 0.036(3) -0.017(3) -0.001(3) 0.002(3)
C33 0.049(4) 0.049(4) 0.023(3) -0.001(3) -0.007(3) 0.008(3)
C34 0.047(4) 0.037(4) 0.032(3) 0.005(3) -0.006(3) 0.000(3)
C35 0.035(3) 0.019(3) 0.034(3) -0.002(2) -0.004(3) 0.007(2)
C41 0.024(3) 0.037(4) 0.040(3) -0.008(3) 0.001(3) 0.001(3)
C42 0.045(4) 0.074(6) 0.035(4) -0.021(4) -0.004(3) 0.011(4)
C43 0.055(5) 0.081(6) 0.025(3) 0.005(4) 0.005(3) 0.015(4)
C44 0.063(5) 0.050(4) 0.032(3) 0.019(3) 0.011(3) 0.011(4)
C45 0.041(3) 0.026(3) 0.029(3) -0.001(3) 0.007(3) 0.005(3)
C51 0.053(4) 0.042(4) 0.064(5) 0.006(4) 0.010(4) -0.003(4)
C52 0.121(5) 0.046(3) 0.038(3) -0.002(2) 0.007(3) -0.026(3)
C53 0.099(5) 0.054(3) 0.034(3) 0.006(2) -0.018(3) -0.012(3)
C54 0.063(3) 0.049(3) 0.063(3) 0.014(3) -0.005(3) 0.002(3)
C55 0.040(4) 0.041(4) 0.050(4) -0.016(3) -0.007(3) 0.007(3)
C61 0.099(7) 0.059(5) 0.052(4) 0.004(4) 0.021(5) -0.030(5)
C62 0.121(5) 0.046(3) 0.038(3) -0.002(2) 0.007(3) -0.026(3)
C63 0.099(5) 0.054(3) 0.034(3) 0.006(2) -0.018(3) -0.012(3)
C64 0.063(3) 0.049(3) 0.063(3) 0.014(3) -0.005(3) 0.002(3)
C65 0.081(6) 0.057(5) 0.032(3) 0.001(4) -0.010(4) -0.013(4)
N9A 0.019(2) 0.019(2) 0.018(2) -0.0030(17) -0.0034(19) 0.0006(19)
N9B 0.023(2) 0.015(2) 0.022(2) -0.0005(18) 0.000(2) -0.0006(19)
N30 0.028(2) 0.026(3) 0.028(2) -0.002(2) -0.004(2) 0.001(2)
N40 0.027(2) 0.030(3) 0.022(2) 0.000(2) 0.0035(18) -0.001(2)
N50 0.052(3) 0.038(3) 0.039(3) -0.004(3) 0.006(3) 0.003(3)
N60 0.071(4) 0.060(4) 0.032(3) -0.009(3) 0.003(3) -0.019(3)
O1A 0.0231(19) 0.0137(19) 0.043(2) 0.0072(16) 0.0035(17) -0.0022(15)
O1B 0.0227(19) 0.0158(18) 0.036(2) -0.0014(16) 0.0012(15) -0.0011(15)
O11A 0.0188(18) 0.0139(18) 0.0241(17) 0.0037(15) 0.0024(15) 0.0016(15)
O11B 0.0266(19) 0.0161(19) 0.0289(19) -0.0023(16) -0.0081(15) 0.0054(16)
O15A 0.0243(19) 0.017(2) 0.041(2) 0.0021(17) -0.0058(18) -0.0044(17)
O15B 0.025(2) 0.015(2) 0.051(2) 0.0004(19) 0.0068(17) 0.0015(16)
O17A 0.0232(17) 0.0146(17) 0.0235(17) 0.0035(16) -0.0020(16) -0.0019(14)
O17B 0.0228(17) 0.0083(17) 0.0304(19) -0.0004(16) -0.0005(16) 0.0004(13)
O18A 0.0204(18) 0.0158(19) 0.0275(18) 0.0035(15) -0.0001(15) 0.0026(15)
O18B 0.0235(17) 0.0165(17) 0.0317(18) 0.0021(17) 0.0015(18) 0.0036(15)
O21A 0.021(2) 0.0175(19) 0.0250(18) -0.0018(15) -0.0004(16) -0.0006(15)
O21B 0.0258(19) 0.0180(18) 0.045(2) 0.0025(19) -0.002(2) 0.0034(15)

loop_
_atom_type_symbol
_atom_type_description
_atom_type_scat_dispersion_real
_atom_type_scat_dispersion_imag
_atom_type_scat_source
Cu Cu 0.3201 1.2651 'International Tables Vol C Tables 4.2.6.8 and 6.1.1.4'
C C 0.0033 0.0016 'International Tables Vol C Tables 4.2.6.8 and 6.1.1.4'
H H 0.0000 0.0000 'International Tables Vol C Tables 4.2.6.8 and 6.1.1.4'
N N 0.0061 0.0033 'International Tables Vol C Tables 4.2.6.8 and 6.1.1.4'
O O 0.0106 0.0060 'International Tables Vol C Tables 4.2.6.8 and 6.1.1.4'

loop_
_geom_angle_atom_site_label_1
_geom_angle_atom_site_label_2
_geom_angle_atom_site_label_3
_geom_angle
_geom_angle_site_symmetry_1
_geom_angle_site_symmetry_3
_geom_angle_publ_flag
O1A Cu1 N9A 92.32(15) . . ?
O1A Cu1 O17B 98.69(13) . . ?
N9A Cu1 O17B 159.69(15) . . ?
O1A Cu1 O17A 168.77(14) . . ?
N9A Cu1 O17A 83.68(15) . . ?
O17B Cu1 O17A 82.27(12) . . ?
O1A Cu1 N30 93.31(15) . . ?
N9A Cu1 N30 103.44(15) . . ?
O17B Cu1 N30 92.96(15) . . ?
O17A Cu1 N30 97.82(15) . . ?
O1A Cu1 Cu2 138.42(10) . . ?
N9A Cu1 Cu2 122.89(12) . . ?
O17B Cu1 Cu2 41.22(9) . . ?
O17A Cu1 Cu2 41.07(9) . . ?
N30 Cu1 Cu2 98.37(11) . . ?
O1B Cu2 O17A 97.80(14) . . ?
O1B Cu2 N9B 92.49(16) . . ?
O17A Cu2 N9B 162.51(14) . . ?
O1B Cu2 O17B 166.69(14) . . ?
O17A Cu2 O17B 83.23(12) . . ?
N9B Cu2 O17B 83.55(14) . . ?
O1B Cu2 N40 93.40(14) . . ?
O17A Cu2 N40 95.08(15) . . ?
N9B Cu2 N40 98.41(16) . . ?
O17B Cu2 N40 99.74(15) . . ?
O1B Cu2 Cu1 137.89(10) . . ?
O17A Cu2 Cu1 42.12(9) . . ?
N9B Cu2 Cu1 123.46(12) . . ?
O17B Cu2 Cu1 41.14(9) . . ?
N40 Cu2 Cu1 101.18(11) . . ?
O1A C2A C3A 118.4(4) . . ?
O1A C2A C7A 124.8(5) . . ?
C3A C2A C7A 116.7(5) . . ?
O1B C2B C3B 119.1(4) . . ?
O1B C2B C7B 123.8(4) . . ?
C3B C2B C7B 117.1(4) . . ?
C4A C3A C2A 121.3(5) . . ?
C4A C3A H3A 119.3 . . ?
C2A C3A H3A 119.3 . . ?
C4B C3B C2B 122.1(5) . . ?
C4B C3B H3B 119.0 . . ?
C2B C3B H3B 119.0 . . ?
C5A C4A C3A 121.1(5) . . ?
C5A C4A H4A 119.5 . . ?
C3A C4A H4A 119.5 . . ?
C3B C4B C5B 120.7(5) . . ?
C3B C4B H4B 119.7 . . ?
C5B C4B H4B 119.7 . . ?
C6A C5A C4A 118.3(5) . . ?
C6A C5A H5A 120.8 . . ?
C4A C5A H5A 120.8 . . ?
C6B C5B C4B 118.7(5) . . ?
C6B C5B H5B 120.7 . . ?
C4B C5B H5B 120.7 . . ?
C5A C6A C7A 123.3(5) . . ?
C5A C6A H6A 118.4 . . ?
C7A C6A H6A 118.4 . . ?
C5B C6B C7B 121.7(5) . . ?
C5B C6B H6B 119.2 . . ?
C7B C6B H6B 119.2 . . ?
C6A C7A C2A 119.2(5) . . ?
C6A C7A C8A 118.4(5) . . ?
C2A C7A C8A 122.4(5) . . ?
C6B C7B C2B 119.8(4) . . ?
C6B C7B C8B 117.0(5) . . ?
C2B C7B C8B 123.2(5) . . ?
N9A C8A C7A 125.1(5) . . ?
N9A C8A H8A 117.4 . . ?
C7A C8A H8A 117.4 . . ?
N9B C8B C7B 125.4(5) . . ?
N9B C8B H8B 117.3 . . ?
C7B C8B H8B 117.3 . . ?
O11A C10A N9A 110.6(4) . . ?
O11A C10A C16A 113.3(4) . . ?
N9A C10A C16A 107.9(4) . . ?
O11A C10A H10A 108.3 . . ?
N9A C10A H10A 108.3 . . ?
C16A C10A H10A 108.3 . . ?
O11B C10B N9B 111.9(4) . . ?
O11B C10B C16B 112.8(4) . . ?
N9B C10B C16B 106.7(4) . . ?
O11B C10B H10B 108.4 . . ?
N9B C10B H10B 108.4 . . ?
C16B C10B H10B 108.4 . . ?
O11A C12A C13A 109.4(4) . . ?
O11A C12A C22A 108.3(4) . . ?
C13A C12A C22A 111.4(4) . . ?
O11A C12A H12A 109.2 . . ?
C13A C12A H12A 109.2 . . ?
C22A C12A H12A 109.2 . . ?
O11B C12B C13B 110.6(4) . . ?
O11B C12B C22B 109.5(4) . . ?
C13B C12B C22B 109.5(4) . . ?
O11B C12B H12B 109.1 . . ?
C13B C12B H12B 109.1 . . ?
C22B C12B H12B 109.1 . . ?
O18A C13A C12A 108.2(4) . . ?
O18A C13A C14A 111.0(4) . . ?
C12A C13A C14A 112.0(4) . . ?
O18A C13A H13A 108.5 . . ?
C12A C13A H13A 108.5 . . ?
C14A C13A H13A 108.5 . . ?
O18B C13B C12B 108.0(4) . . ?
O18B C13B C14B 109.7(4) . . ?
C12B C13B C14B 112.7(4) . . ?
O18B C13B H13B 108.8 . . ?
C12B C13B H13B 108.8 . . ?
C14B C13B H13B 108.8 . . ?
O15A C14A C16A 113.8(4) . . ?
O15A C14A C13A 108.3(4) . . ?
C16A C14A C13A 106.4(4) . . ?
O15A C14A H14A 109.4 . . ?
C16A C14A H14A 109.4 . . ?
C13A C14A H14A 109.4 . . ?
O15B C14B C13B 107.8(4) . . ?
O15B C14B C16B 112.9(4) . . ?
C13B C14B C16B 107.2(4) . . ?
O15B C14B H14B 109.6 . . ?
C13B C14B H14B 109.6 . . ?
C16B C14B H14B 109.6 . . ?
O17A C16A C10A 104.2(3) . . ?
O17A C16A C14A 115.7(4) . . ?
C10A C16A C14A 110.4(4) . . ?
O17A C16A H16A 108.8 . . ?
C10A C16A H16A 108.8 . . ?
C14A C16A H16A 108.8 . . ?
O17B C16B C14B 115.2(4) . . ?
O17B C16B C10B 105.3(3) . . ?
C14B C16B C10B 110.6(4) . . ?
O17B C16B H16B 108.5 . . ?
C14B C16B H16B 108.5 . . ?
C10B C16B H16B 108.5 . . ?
O21A C19A O18A 111.5(4) . . ?
O21A C19A C20A 108.6(4) . . ?
O18A C19A C20A 108.7(4) . . ?
O21A C19A H19A 109.4 . . ?
O18A C19A H19A 109.4 . . ?
C20A C19A H19A 109.4 . . ?
O21B C19B O18B 110.8(4) . . ?
O21B C19B C20B 107.5(4) . . ?
O18B C19B C20B 107.0(4) . . ?
O21B C19B H19B 110.5 . . ?
O18B C19B H19B 110.5 . . ?
C20B C19B H19B 110.5 . . ?
C19A C20A H20A 109.5 . . ?
C19A C20A H20B 109.5 . . ?
H20A C20A H20B 109.5 . . ?
C19A C20A H20C 109.5 . . ?
H20A C20A H20C 109.5 . . ?
H20B C20A H20C 109.5 . . ?
C19B C20B H20D 109.5 . . ?
C19B C20B H20E 109.5 . . ?
H20D C20B H20E 109.5 . . ?
C19B C20B H20F 109.5 . . ?
H20D C20B H20F 109.5 . . ?
H20E C20B H20F 109.5 . . ?
O21A C22A C12A 107.9(4) . . ?
O21A C22A H22A 110.1 . . ?
C12A C22A H22A 110.1 . . ?
O21A C22A H22B 110.1 . . ?
C12A C22A H22B 110.1 . . ?
H22A C22A H22B 108.4 . . ?
O21B C22B C12B 107.2(4) . . ?
O21B C22B H22C 110.3 . . ?
C12B C22B H22C 110.3 . . ?
O21B C22B H22D 110.3 . . ?
C12B C22B H22D 110.3 . . ?
H22C C22B H22D 108.5 . . ?
N30 C31 C32 123.9(5) . . ?
N30 C31 H31 118.0 . . ?
C32 C31 H31 118.0 . . ?
C33 C32 C31 118.4(5) . . ?
C33 C32 H32 120.8 . . ?
C31 C32 H32 120.8 . . ?
C32 C33 C34 118.3(5) . . ?
C32 C33 H33 120.8 . . ?
C34 C33 H33 120.8 . . ?
C35 C34 C33 119.5(5) . . ?
C35 C34 H34 120.3 . . ?
C33 C34 H34 120.3 . . ?
N30 C35 C34 123.2(5) . . ?
N30 C35 H35 118.4 . . ?
C34 C35 H35 118.4 . . ?
N40 C41 C42 121.9(6) . . ?
N40 C41 H41 119.1 . . ?
C42 C41 H41 119.1 . . ?
C41 C42 C43 118.9(6) . . ?
C41 C42 H42 120.6 . . ?
C43 C42 H42 120.6 . . ?
C44 C43 C42 119.4(6) . . ?
C44 C43 H43 120.3 . . ?
C42 C43 H43 120.3 . . ?
C43 C44 C45 118.0(6) . . ?
C43 C44 H44 121.0 . . ?
C45 C44 H44 121.0 . . ?
N40 C45 C44 123.6(6) . . ?
N40 C45 H45 118.2 . . ?
C44 C45 H45 118.2 . . ?
N50 C51 C52 124.6(7) . . ?
N50 C51 H51 117.7 . . ?
C52 C51 H51 117.7 . . ?
C53 C52 C51 118.1(7) . . ?
C53 C52 H52 120.9 . . ?
C51 C52 H52 120.9 . . ?
C52 C53 C54 119.1(7) . . ?
C52 C53 H53 120.5 . . ?
C54 C53 H53 120.5 . . ?
C53 C54 C55 118.2(7) . . ?
C53 C54 H54 120.9 . . ?
C55 C54 H54 120.9 . . ?
N50 C55 C54 124.6(6) . . ?
N50 C55 H55 117.7 . . ?
C54 C55 H55 117.7 . . ?
N60 C61 C62 121.4(9) . . ?
N60 C61 H61 119.3 . . ?
C62 C61 H61 119.3 . . ?
C63 C62 C61 118.6(8) . . ?
C63 C62 H62 120.7 . . ?
C61 C62 H62 120.7 . . ?
C62 C63 C64 122.7(7) . . ?
C62 C63 H63 118.7 . . ?
C64 C63 H63 118.7 . . ?
C65 C64 C63 115.7(7) . . ?
C65 C64 H64 122.1 . . ?
C63 C64 H64 122.1 . . ?
N60 C65 C64 124.0(7) . . ?
N60 C65 H65 118.0 . . ?
C64 C65 H65 118.0 . . ?
C8A N9A C10A 122.7(4) . . ?
C8A N9A Cu1 127.3(4) . . ?
C10A N9A Cu1 109.6(3) . . ?
C8B N9B C10B 123.2(4) . . ?
C8B N9B Cu2 126.5(3) . . ?
C10B N9B Cu2 110.2(3) . . ?
C31 N30 C35 116.6(4) . . ?
C31 N30 Cu1 122.3(3) . . ?
C35 N30 Cu1 121.1(3) . . ?
C45 N40 C41 118.1(5) . . ?
C45 N40 Cu2 120.2(4) . . ?
C41 N40 Cu2 121.7(4) . . ?
C55 N50 C51 115.3(5) . . ?
C65 N60 C61 117.5(7) . . ?
C2A O1A Cu1 127.6(3) . . ?
C2B O1B Cu2 128.2(3) . . ?
C12A O11A C10A 108.5(3) . . ?
C10B O11B C12B 108.0(3) . . ?
C14A O15A H15A 111(4) . . ?
C14B O15B H15B 109(4) . . ?
C16A O17A Cu2 135.1(3) . . ?
C16A O17A Cu1 108.5(3) . . ?
Cu2 O17A Cu1 96.80(13) . . ?
C16B O17B Cu1 137.2(3) . . ?
C16B O17B Cu2 110.0(3) . . ?
Cu1 O17B Cu2 97.64(13) . . ?
C19A O18A C13A 109.5(3) . . ?
C19B O18B C13B 111.0(4) . . ?
C19A O21A C22A 110.3(4) . . ?
C19B O21B C22B 111.9(4) . . ?

loop_
_geom_bond_atom_site_label_1
_geom_bond_atom_site_label_2
_geom_bond_distance
_geom_bond_site_symmetry_2
_geom_bond_publ_flag
Cu1 O1A 1.921(3) . ?
Cu1 N9A 1.955(4) . ?
Cu1 O17B 1.976(3) . ?
Cu1 O17A 2.011(3) . ?
Cu1 N30 2.297(4) . ?
Cu1 Cu2 2.9770(8) . ?
Cu2 O1B 1.913(3) . ?
Cu2 O17A 1.970(3) . ?
Cu2 N9B 1.972(4) . ?
Cu2 O17B 1.979(3) . ?
Cu2 N40 2.264(4) . ?
C2A O1A 1.308(6) . ?
C2A C3A 1.422(8) . ?
C2A C7A 1.430(7) . ?
C2B O1B 1.320(6) . ?
C2B C3B 1.400(7) . ?
C2B C7B 1.424(7) . ?
C3A C4A 1.392(7) . ?
C3A H3A 0.9500 . ?
C3B C4B 1.374(7) . ?
C3B H3B 0.9500 . ?
C4A C5A 1.391(8) . ?
C4A H4A 0.9500 . ?
C4B C5B 1.386(7) . ?
C4B H4B 0.9500 . ?
C5A C6A 1.359(7) . ?
C5A H5A 0.9500 . ?
C5B C6B 1.385(7) . ?
C5B H5B 0.9500 . ?
C6A C7A 1.403(7) . ?
C6A H6A 0.9500 . ?
C6B C7B 1.390(7) . ?
C6B H6B 0.9500 . ?
C7A C8A 1.439(7) . ?
C7B C8B 1.442(7) . ?
C8A N9A 1.278(6) . ?
C8A H8A 0.9500 . ?
C8B N9B 1.276(6) . ?
C8B H8B 0.9500 . ?
C10A O11A 1.432(5) . ?
C10A N9A 1.444(6) . ?
C10A C16A 1.522(7) . ?
C10A H10A 1.0000 . ?
C10B O11B 1.412(5) . ?
C10B N9B 1.450(6) . ?
C10B C16B 1.535(6) . ?
C10B H10B 1.0000 . ?
C12A O11A 1.423(6) . ?
C12A C13A 1.513(7) . ?
C12A C22A 1.514(6) . ?
C12A H12A 1.0000 . ?
C12B O11B 1.443(5) . ?
C12B C13B 1.507(7) . ?
C12B C22B 1.521(7) . ?
C12B H12B 1.0000 . ?
C13A O18A 1.451(6) . ?
C13A C14A 1.525(7) . ?
C13A H13A 1.0000 . ?
C13B O18B 1.430(6) . ?
C13B C14B 1.525(6) . ?
C13B H13B 1.0000 . ?
C14A O15A 1.404(6) . ?
C14A C16A 1.524(7) . ?
C14A H14A 1.0000 . ?
C14B O15B 1.411(6) . ?
C14B C16B 1.527(7) . ?
C14B H14B 1.0000 . ?
C16A O17A 1.427(5) . ?
C16A H16A 1.0000 . ?
C16B O17B 1.422(5) . ?
C16B H16B 1.0000 . ?
C19A O21A 1.412(6) . ?
C19A O18A 1.424(5) . ?
C19A C20A 1.501(7) . ?
C19A H19A 1.0000 . ?
C19B O21B 1.415(6) . ?
C19B O18B 1.421(6) . ?
C19B C20B 1.509(7) . ?
C19B H19B 1.0000 . ?
C20A H20A 0.9800 . ?
C20A H20B 0.9800 . ?
C20A H20C 0.9800 . ?
C20B H20D 0.9800 . ?
C20B H20E 0.9800 . ?
C20B H20F 0.9800 . ?
C22A O21A 1.450(6) . ?
C22A H22A 0.9900 . ?
C22A H22B 0.9900 . ?
C22B O21B 1.444(6) . ?
C22B H22C 0.9900 . ?
C22B H22D 0.9900 . ?
C31 N30 1.328(6) . ?
C31 C32 1.390(7) . ?
C31 H31 0.9500 . ?
C32 C33 1.372(8) . ?
C32 H32 0.9500 . ?
C33 C34 1.379(8) . ?
C33 H33 0.9500 . ?
C34 C35 1.372(7) . ?
C34 H34 0.9500 . ?
C35 N30 1.341(6) . ?
C35 H35 0.9500 . ?
C41 N40 1.347(7) . ?
C41 C42 1.389(8) . ?
C41 H41 0.9500 . ?
C42 C43 1.389(10) . ?
C42 H42 0.9500 . ?
C43 C44 1.357(9) . ?
C43 H43 0.9500 . ?
C44 C45 1.403(7) . ?
C44 H44 0.9500 . ?
C45 N40 1.316(7) . ?
C45 H45 0.9500 . ?
C51 N50 1.327(8) . ?
C51 C52 1.379(9) . ?
C51 H51 0.9500 . ?
C52 C53 1.362(10) . ?
C52 H52 0.9500 . ?
C53 C54 1.365(9) . ?
C53 H53 0.9500 . ?
C54 C55 1.376(9) . ?
C54 H54 0.9500 . ?
C55 N50 1.326(8) . ?
C55 H55 0.9500 . ?
C61 N60 1.335(8) . ?
C61 C62 1.418(10) . ?
C61 H61 0.9500 . ?
C62 C63 1.287(11) . ?
C62 H62 0.9500 . ?
C63 C64 1.393(9) . ?
C63 H63 0.9500 . ?
C64 C65 1.377(9) . ?
C64 H64 0.9500 . ?
C65 N60 1.332(9) . ?
C65 H65 0.9500 . ?
O15A H15A 0.838(10) . ?
O15B H15B 0.833(10) . ?

loop_
_geom_hbond_atom_site_label_D
_geom_hbond_atom_site_label_H
_geom_hbond_atom_site_label_A
_geom_hbond_distance_DH
_geom_hbond_distance_HA
_geom_hbond_distance_DA
_geom_hbond_angle_DHA
_geom_hbond_site_symmetry_A
O15A H15A O1B 0.838(10) 1.834(11) 2.672(5) 179(7) .
O15B H15B O1A 0.833(10) 1.87(2) 2.678(5) 163(6) .

loop_
_geom_torsion_atom_site_label_1
_geom_torsion_atom_site_label_2
_geom_torsion_atom_site_label_3
_geom_torsion_atom_site_label_4
_geom_torsion
_geom_torsion_site_symmetry_1
_geom_torsion_site_symmetry_2
_geom_torsion_site_symmetry_3
_geom_torsion_site_symmetry_4
_geom_torsion_publ_flag
O1A Cu1 Cu2 O1B 140.2(2) . . . . ?
N9A Cu1 Cu2 O1B -3.1(2) . . . . ?
O17B Cu1 Cu2 O1B 160.0(2) . . . . ?
O17A Cu1 Cu2 O1B -22.8(2) . . . . ?
N30 Cu1 Cu2 O1B -115.14(18) . . . . ?
O1A Cu1 Cu2 O17A 163.0(2) . . . . ?
N9A Cu1 Cu2 O17A 19.70(19) . . . . ?
O17B Cu1 Cu2 O17A -177.2(2) . . . . ?
N30 Cu1 Cu2 O17A -92.32(18) . . . . ?
O1A Cu1 Cu2 N9B -3.8(2) . . . . ?
N9A Cu1 Cu2 N9B -147.10(18) . . . . ?
O17B Cu1 Cu2 N9B 15.97(19) . . . . ?
O17A Cu1 Cu2 N9B -166.80(19) . . . . ?
N30 Cu1 Cu2 N9B 100.88(17) . . . . ?
O1A Cu1 Cu2 O17B -19.8(2) . . . . ?
N9A Cu1 Cu2 O17B -163.1(2) . . . . ?
O17A Cu1 Cu2 O17B 177.2(2) . . . . ?
N30 Cu1 Cu2 O17B 84.91(19) . . . . ?
O1A Cu1 Cu2 N40 -111.8(2) . . . . ?
N9A Cu1 Cu2 N40 104.87(17) . . . . ?
O17B Cu1 Cu2 N40 -92.06(19) . . . . ?
O17A Cu1 Cu2 N40 85.18(19) . . . . ?
N30 Cu1 Cu2 N40 -7.14(16) . . . . ?
O1A C2A C3A C4A 178.2(5) . . . . ?
C7A C2A C3A C4A 0.7(7) . . . . ?
O1B C2B C3B C4B -179.2(4) . . . . ?
C7B C2B C3B C4B -1.3(7) . . . . ?
C2A C3A C4A C5A 1.0(8) . . . . ?
C2B C3B C4B C5B 2.0(8) . . . . ?
C3A C4A C5A C6A -0.9(9) . . . . ?
C3B C4B C5B C6B -1.9(8) . . . . ?
C4A C5A C6A C7A -1.1(9) . . . . ?
C4B C5B C6B C7B 1.2(8) . . . . ?
C5A C6A C7A C2A 2.9(8) . . . . ?
C5A C6A C7A C8A -174.9(5) . . . . ?
O1A C2A C7A C6A -179.9(5) . . . . ?
C3A C2A C7A C6A -2.6(7) . . . . ?
O1A C2A C7A C8A -2.2(7) . . . . ?
C3A C2A C7A C8A 175.1(5) . . . . ?
C5B C6B C7B C2B -0.5(7) . . . . ?
C5B C6B C7B C8B -178.8(4) . . . . ?
O1B C2B C7B C6B 178.4(4) . . . . ?
C3B C2B C7B C6B 0.5(7) . . . . ?
O1B C2B C7B C8B -3.5(7) . . . . ?
C3B C2B C7B C8B 178.7(4) . . . . ?
C6A C7A C8A N9A 174.8(5) . . . . ?
C2A C7A C8A N9A -2.9(8) . . . . ?
C6B C7B C8B N9B 174.7(5) . . . . ?
C2B C7B C8B N9B -3.5(8) . . . . ?
O11A C12A C13A O18A 174.7(3) . . . . ?
C22A C12A C13A O18A 55.0(5) . . . . ?
O11A C12A C13A C14A -62.7(5) . . . . ?
C22A C12A C13A C14A 177.6(4) . . . . ?
O11B C12B C13B O18B 179.1(4) . . . . ?
C22B C12B C13B O18B 58.3(5) . . . . ?
O11B C12B C13B C14B -59.6(5) . . . . ?
C22B C12B C13B C14B 179.6(4) . . . . ?
O18A C13A C14A O15A -60.5(5) . . . . ?
C12A C13A C14A O15A 178.5(4) . . . . ?
O18A C13A C14A C16A 176.8(4) . . . . ?
C12A C13A C14A C16A 55.8(5) . . . . ?
O18B C13B C14B O15B -65.5(5) . . . . ?
C12B C13B C14B O15B 174.2(4) . . . . ?
O18B C13B C14B C16B 172.7(4) . . . . ?
C12B C13B C14B C16B 52.4(5) . . . . ?
O11A C10A C16A O17A -178.0(3) . . . . ?
N9A C10A C16A O17A -55.2(4) . . . . ?
O11A C10A C16A C14A 57.2(5) . . . . ?
N9A C10A C16A C14A 180.0(4) . . . . ?
O15A C14A C16A O17A 71.2(5) . . . . ?
C13A C14A C16A O17A -169.6(4) . . . . ?
O15A C14A C16A C10A -170.8(4) . . . . ?
C13A C14A C16A C10A -51.6(5) . . . . ?
O15B C14B C16B O17B 72.0(5) . . . . ?
C13B C14B C16B O17B -169.4(4) . . . . ?
O15B C14B C16B C10B -168.7(4) . . . . ?
C13B C14B C16B C10B -50.2(5) . . . . ?
O11B C10B C16B O17B -176.3(3) . . . . ?
N9B C10B C16B O17B -53.0(4) . . . . ?
O11B C10B C16B C14B 58.6(5) . . . . ?
N9B C10B C16B C14B -178.1(4) . . . . ?
O11A C12A C22A O21A -174.8(4) . . . . ?
C13A C12A C22A O21A -54.4(5) . . . . ?
O11B C12B C22B O21B -178.3(4) . . . . ?
C13B C12B C22B O21B -56.9(5) . . . . ?
N30 C31 C32 C33 -0.9(9) . . . . ?
C31 C32 C33 C34 0.2(9) . . . . ?
C32 C33 C34 C35 0.3(9) . . . . ?
C33 C34 C35 N30 -0.2(9) . . . . ?
N40 C41 C42 C43 0.4(9) . . . . ?
C41 C42 C43 C44 1.9(10) . . . . ?
C42 C43 C44 C45 -3.1(10) . . . . ?
C43 C44 C45 N40 2.1(9) . . . . ?
N50 C51 C52 C53 1.2(12) . . . . ?
C51 C52 C53 C54 -2.0(12) . . . . ?
C52 C53 C54 C55 1.5(11) . . . . ?
C53 C54 C55 N50 0.0(10) . . . . ?
N60 C61 C62 C63 1.8(11) . . . . ?
C61 C62 C63 C64 -2.3(12) . . . . ?
C62 C63 C64 C65 1.3(11) . . . . ?
C63 C64 C65 N60 0.2(11) . . . . ?
C7A C8A N9A C10A -179.4(4) . . . . ?
C7A C8A N9A Cu1 7.7(7) . . . . ?
O11A C10A N9A C8A -11.3(6) . . . . ?
C16A C10A N9A C8A -135.7(4) . . . . ?
O11A C10A N9A Cu1 162.7(3) . . . . ?
C16A C10A N9A Cu1 38.3(4) . . . . ?
O1A Cu1 N9A C8A -6.3(4) . . . . ?
O17B Cu1 N9A C8A 116.8(5) . . . . ?
O17A Cu1 N9A C8A 163.2(4) . . . . ?
N30 Cu1 N9A C8A -100.2(4) . . . . ?
Cu2 Cu1 N9A C8A 150.3(4) . . . . ?
O1A Cu1 N9A C10A -179.9(3) . . . . ?
O17B Cu1 N9A C10A -56.9(5) . . . . ?
O17A Cu1 N9A C10A -10.5(3) . . . . ?
N30 Cu1 N9A C10A 86.1(3) . . . . ?
Cu2 Cu1 N9A C10A -23.3(3) . . . . ?
C7B C8B N9B C10B -179.0(4) . . . . ?
C7B C8B N9B Cu2 6.8(7) . . . . ?
O11B C10B N9B C8B -13.9(6) . . . . ?
C16B C10B N9B C8B -137.8(4) . . . . ?
O11B C10B N9B Cu2 161.1(3) . . . . ?
C16B C10B N9B Cu2 37.3(4) . . . . ?
O1B Cu2 N9B C8B -3.5(4) . . . . ?
O17A Cu2 N9B C8B 122.6(5) . . . . ?
O17B Cu2 N9B C8B 163.7(4) . . . . ?
N40 Cu2 N9B C8B -97.3(4) . . . . ?
Cu1 Cu2 N9B C8B 153.2(3) . . . . ?
O1B Cu2 N9B C10B -178.4(3) . . . . ?
O17A Cu2 N9B C10B -52.3(6) . . . . ?
O17B Cu2 N9B C10B -11.1(3) . . . . ?
N40 Cu2 N9B C10B 87.8(3) . . . . ?
Cu1 Cu2 N9B C10B -21.6(3) . . . . ?
C32 C31 N30 C35 0.9(8) . . . . ?
C32 C31 N30 Cu1 -179.4(4) . . . . ?
C34 C35 N30 C31 -0.4(8) . . . . ?
C34 C35 N30 Cu1 179.9(4) . . . . ?
O1A Cu1 N30 C31 -103.7(4) . . . . ?
N9A Cu1 N30 C31 -10.5(5) . . . . ?
O17B Cu1 N30 C31 157.4(4) . . . . ?
O17A Cu1 N30 C31 74.9(4) . . . . ?
Cu2 Cu1 N30 C31 116.4(4) . . . . ?
O1A Cu1 N30 C35 76.0(4) . . . . ?
N9A Cu1 N30 C35 169.2(4) . . . . ?
O17B Cu1 N30 C35 -22.9(4) . . . . ?
O17A Cu1 N30 C35 -105.5(4) . . . . ?
Cu2 Cu1 N30 C35 -64.0(4) . . . . ?
C44 C45 N40 C41 0.1(8) . . . . ?
C44 C45 N40 Cu2 -176.4(4) . . . . ?
C42 C41 N40 C45 -1.3(8) . . . . ?
C42 C41 N40 Cu2 175.1(4) . . . . ?
O1B Cu2 N40 C45 -79.4(4) . . . . ?
O17A Cu2 N40 C45 -177.5(4) . . . . ?
N9B Cu2 N40 C45 13.6(4) . . . . ?
O17B Cu2 N40 C45 98.5(4) . . . . ?
Cu1 Cu2 N40 C45 140.3(4) . . . . ?
O1B Cu2 N40 C41 104.2(4) . . . . ?
O17A Cu2 N40 C41 6.1(4) . . . . ?
N9B Cu2 N40 C41 -162.8(4) . . . . ?
O17B Cu2 N40 C41 -77.9(4) . . . . ?
Cu1 Cu2 N40 C41 -36.1(4) . . . . ?
C54 C55 N50 C51 -0.9(9) . . . . ?
C52 C51 N50 C55 0.3(10) . . . . ?
C64 C65 N60 C61 -0.6(10) . . . . ?
C62 C61 N60 C65 -0.3(10) . . . . ?
C3A C2A O1A Cu1 -175.4(3) . . . . ?
C7A C2A O1A Cu1 1.9(7) . . . . ?
N9A Cu1 O1A C2A 1.6(4) . . . . ?
O17B Cu1 O1A C2A -161.3(4) . . . . ?
O17A Cu1 O1A C2A -67.2(8) . . . . ?
N30 Cu1 O1A C2A 105.2(4) . . . . ?
Cu2 Cu1 O1A C2A -148.3(3) . . . . ?
C3B C2B O1B Cu2 -175.9(3) . . . . ?
C7B C2B O1B Cu2 6.3(6) . . . . ?
O17A Cu2 O1B C2B -168.7(4) . . . . ?
N9B Cu2 O1B C2B -2.9(4) . . . . ?
O17B Cu2 O1B C2B -75.2(7) . . . . ?
N40 Cu2 O1B C2B 95.7(4) . . . . ?
Cu1 Cu2 O1B C2B -153.5(3) . . . . ?
C13A C12A O11A C10A 62.4(4) . . . . ?
C22A C12A O11A C10A -176.0(4) . . . . ?
N9A C10A O11A C12A 177.3(4) . . . . ?
C16A C10A O11A C12A -61.5(5) . . . . ?
N9B C10B O11B C12B 176.9(4) . . . . ?
C16B C10B O11B C12B -62.8(5) . . . . ?
C13B C12B O11B C10B 62.4(5) . . . . ?
C22B C12B O11B C10B -176.9(4) . . . . ?
C10A C16A O17A Cu2 166.2(3) . . . . ?
C14A C16A O17A Cu2 -72.5(5) . . . . ?
C10A C16A O17A Cu1 45.3(4) . . . . ?
C14A C16A O17A Cu1 166.7(3) . . . . ?
O1B Cu2 O17A C16A 39.9(4) . . . . ?
N9B Cu2 O17A C16A -85.6(6) . . . . ?
O17B Cu2 O17A C16A -126.8(4) . . . . ?
N40 Cu2 O17A C16A 134.0(4) . . . . ?
Cu1 Cu2 O17A C16A -124.9(4) . . . . ?
O1B Cu2 O17A Cu1 164.79(14) . . . . ?
N9B Cu2 O17A Cu1 39.3(5) . . . . ?
O17B Cu2 O17A Cu1 -1.83(15) . . . . ?
N40 Cu2 O17A Cu1 -101.07(15) . . . . ?
O1A Cu1 O17A C16A 48.5(8) . . . . ?
N9A Cu1 O17A C16A -21.1(3) . . . . ?
O17B Cu1 O17A C16A 144.2(3) . . . . ?
N30 Cu1 O17A C16A -123.8(3) . . . . ?
Cu2 Cu1 O17A C16A 142.4(3) . . . . ?
O1A Cu1 O17A Cu2 -93.9(7) . . . . ?
N9A Cu1 O17A Cu2 -163.46(16) . . . . ?
O17B Cu1 O17A Cu2 1.84(15) . . . . ?
N30 Cu1 O17A Cu2 93.79(15) . . . . ?
C14B C16B O17B Cu1 -66.8(6) . . . . ?
C10B C16B O17B Cu1 171.0(3) . . . . ?
C14B C16B O17B Cu2 166.2(3) . . . . ?
C10B C16B O17B Cu2 44.1(4) . . . . ?
O1A Cu1 O17B C16B 36.1(4) . . . . ?
N9A Cu1 O17B C16B -86.0(6) . . . . ?
O17A Cu1 O17B C16B -132.6(4) . . . . ?
N30 Cu1 O17B C16B 129.9(4) . . . . ?
Cu2 Cu1 O17B C16B -130.8(5) . . . . ?
O1A Cu1 O17B Cu2 166.86(14) . . . . ?
N9A Cu1 O17B Cu2 44.8(5) . . . . ?
O17A Cu1 O17B Cu2 -1.83(15) . . . . ?
N30 Cu1 O17B Cu2 -99.33(16) . . . . ?
O1B Cu2 O17B C16B 53.4(7) . . . . ?
O17A Cu2 O17B C16B 148.7(3) . . . . ?
N9B Cu2 O17B C16B -19.8(3) . . . . ?
N40 Cu2 O17B C16B -117.3(3) . . . . ?
Cu1 Cu2 O17B C16B 146.8(3) . . . . ?
O1B Cu2 O17B Cu1 -93.4(6) . . . . ?
O17A Cu2 O17B Cu1 1.87(15) . . . . ?
N9B Cu2 O17B Cu1 -166.65(16) . . . . ?
N40 Cu2 O17B Cu1 95.89(17) . . . . ?
O21A C19A O18A C13A 64.6(4) . . . . ?
C20A C19A O18A C13A -175.8(4) . . . . ?
C12A C13A O18A C19A -58.2(4) . . . . ?
C14A C13A O18A C19A 178.6(4) . . . . ?
O21B C19B O18B C13B 61.6(5) . . . . ?
C20B C19B O18B C13B 178.6(4) . . . . ?
C12B C13B O18B C19B -60.0(5) . . . . ?
C14B C13B O18B C19B 176.8(4) . . . . ?
O18A C19A O21A C22A -64.7(5) . . . . ?
C20A C19A O21A C22A 175.7(4) . . . . ?
C12A C22A O21A C19A 57.9(5) . . . . ?
O18B C19B O21B C22B -61.2(5) . . . . ?
C20B C19B O21B C22B -177.8(4) . . . . ?
C12B C22B O21B C19B 58.3(5) . . . . ?
